data_2012504
loop_
_publ_author_name
'Dubler, Erich'
'Schmalle, Helmut W.'
'Arod, Fr\`ed\`eric'
'Schneider, Alain'

_publ_section_title
;Platinum complexes of oxopurines:
 <i>cis</i>-bis(theophyllinato-<i>N</i>^7^)bis(triphenylphosphine)platinum(II)
 and
 <i>cis</i>-chloro(theobrominato-<i>N</i>^1^)bis(triphenylphosphine)platinum(II)
 ethanol hemisolvate
;
_journal_issue 2
_journal_name_full 'Acta Crystallographica Section C'
_journal_page_first m111
_journal_page_last m115
_journal_paper_doi 10.1107/S0108270101020364
_journal_volume 58
_journal_year 2002
_chemical_formula_iupac '[Pt (C7 H7 N4 O2)2 (C18 H15 P)2]'
_chemical_formula_moiety 'C50 H44 N8 O4 P2 Pt'
_chemical_formula_sum 'C50 H44 N8 O4 P2 Pt'
_chemical_formula_weight 1077.96
_chemical_name_systematic
;
cis-bis(1,2,3,6-tetrahydro-1,3-dimethylpurine-2,6-dionato-\kN^7^)bis
(triphenylphosphine-\kP)platinum(II)
;
_space_group_IT_number 14
_symmetry_cell_setting monoclinic
_symmetry_space_group_name_Hall '-P 2ybc'
_symmetry_space_group_name_H-M 'P 1 21/c 1'
_atom_sites_solution_hydrogens geom
_atom_sites_solution_primary direct
_atom_sites_solution_secondary difmap
_audit_creation_method SHELXL97
_cell_angle_alpha 90
_cell_angle_beta 99.172(6)
_cell_angle_gamma 90
_cell_formula_units_Z 4
_cell_length_a 9.7839(5)
_cell_length_b 20.7991(10)
_cell_length_c 22.0788(12)
_cell_measurement_reflns_used 8000
_cell_measurement_temperature 183(2)
_cell_measurement_theta_max 30.3
_cell_measurement_theta_min 2.65
_cell_volume 4435.5(4)
_computing_cell_refinement IPDS
_computing_data_collection 'IPDS (Stoe & Cie, 1999)'
_computing_data_reduction 'XRED in IPDS'
_computing_molecular_graphics 'PLATON (Spek, 1990) and PLUTON (Spek, 1997)'
_computing_publication_material SHELXL97
_computing_structure_refinement 'SHELXL97 (Sheldrick, 1997)'
_computing_structure_solution 'SHELXS97 (Sheldrick, 1990)'
_diffrn_ambient_temperature 183(2)
_diffrn_measured_fraction_theta_full .967
_diffrn_measured_fraction_theta_max .967
_diffrn_measurement_device_type 'Stoe IPDS'
_diffrn_measurement_method '\f rotation scan'
_diffrn_radiation_monochromator graphite
_diffrn_radiation_source 'fine-focus sealed tube'
_diffrn_radiation_type MoK\a
_diffrn_radiation_wavelength .71073
_diffrn_reflns_av_R_equivalents .067
_diffrn_reflns_av_sigmaI/netI .073
_diffrn_reflns_limit_h_max 13
_diffrn_reflns_limit_h_min -13
_diffrn_reflns_limit_k_max 29
_diffrn_reflns_limit_k_min 0
_diffrn_reflns_limit_l_max 31
_diffrn_reflns_limit_l_min 0
_diffrn_reflns_number 52916
_diffrn_reflns_theta_full 30.31
_diffrn_reflns_theta_max 30.31
_diffrn_reflns_theta_min 2.63
_diffrn_standards_decay_% 0
_diffrn_standards_interval_count image
_diffrn_standards_interval_time 5.8
_diffrn_standards_number '50 to 200'
_exptl_absorpt_coefficient_mu 3.292
_exptl_absorpt_correction_T_max .779
_exptl_absorpt_correction_T_min .470
_exptl_absorpt_correction_type numerical
_exptl_absorpt_process_details '(Coppens et al., 1965)'
_exptl_crystal_colour colourless
_exptl_crystal_density_diffrn 1.614
_exptl_crystal_density_meas ?
_exptl_crystal_density_method 'not measured'
_exptl_crystal_description plate
_exptl_crystal_F_000 2160
_exptl_crystal_size_max .27
_exptl_crystal_size_mid .16
_exptl_crystal_size_min .08
_refine_diff_density_max 1.42
_refine_diff_density_min -3.35
_refine_ls_extinction_method none
_refine_ls_goodness_of_fit_ref 1.007
_refine_ls_hydrogen_treatment constr
_refine_ls_matrix_type full
_refine_ls_number_parameters 585
_refine_ls_number_reflns 13203
_refine_ls_number_restraints 0
_refine_ls_restrained_S_all 1.007
_refine_ls_R_factor_all .058
_refine_ls_R_factor_gt .034
_refine_ls_shift/su_max .003
_refine_ls_shift/su_mean .000
_refine_ls_structure_factor_coef Fsqd
_refine_ls_weighting_details 'w = 1/[\s^2^(Fo^2^)+(0.038P)^2^] where P=(Fo^2^+2Fc^2^)/3'
_refine_ls_weighting_scheme calc
_refine_ls_wR_factor_gt .080
_refine_ls_wR_factor_ref .084
_reflns_number_gt 9092
_reflns_number_total 13203
_reflns_threshold_expression I>2\s(I)
_cod_data_source_file jz1480.cif
_cod_data_source_block I
_cod_depositor_comments
;
The following automatic conversions were performed:

'_exptl_crystal_density_meas' value 'not measured' was changed to '?'
- the value is perceived as not measured.

Automatic conversion script
Id: cif_fix_values 3008 2015-01-20 13:52:24Z robertas 
;
_cod_original_sg_symbol_H-M 'P 21/c'
_cod_database_code 2012504
_cod_database_fobs_code 2012504

loop_
_symmetry_equiv_pos_as_xyz
'x, y, z'
'-x, y+1/2, -z+1/2'
'-x, -y, -z'
'x, -y-1/2, z-1/2'

loop_
_atom_site_label
_atom_site_fract_x
_atom_site_fract_y
_atom_site_fract_z
_atom_site_U_iso_or_equiv
_atom_site_adp_type
_atom_site_calc_flag
_atom_site_refinement_flags
_atom_site_occupancy
_atom_site_disorder_assembly
_atom_site_disorder_group
_atom_site_type_symbol
Pt .492780(15) .104579(7) .766770(7) .00969(4) Uani d . 1 . . Pt
P1 .47785(10) .01295(5) .70948(5) .01226(19) Uani d . 1 . . P
P2 .51296(10) .05731(5) .86037(5) .01129(19) Uani d . 1 . . P
N11 .0980(4) .1898(2) .62549(19) .0309(10) Uani d . 1 . . N
C11 -.0460(6) .1860(4) .6374(3) .0522(19) Uani d . 1 . . C
H11A -.0853 .2294 .6370 .078 Uiso calc R 1 . . H
H11B -.0472 .1663 .6776 .078 Uiso calc R 1 . . H
H11C -.1012 .1599 .6056 .078 Uiso calc R 1 . . H
C21 .1151(5) .2116(3) .5671(2) .0285(11) Uani d . 1 . . C
O21 .0151(4) .2281(2) .52972(18) .0455(11) Uani d . 1 . . O
N31 .2479(4) .2149(2) .55393(18) .0252(9) Uani d . 1 . . N
C31 .2669(6) .2317(3) .4915(2) .0373(13) Uani d . 1 . . C
H31A .1994 .2082 .4621 .056 Uiso calc R 1 . . H
H31B .3608 .2201 .4854 .056 Uiso calc R 1 . . H
H31C .2531 .2780 .4852 .056 Uiso calc R 1 . . H
C41 .3580(5) .1959(2) .5981(2) .0195(9) Uani d . 1 . . C
C51 .3365(5) .1725(2) .6542(2) .0183(9) Uani d . 1 . . C
C61 .2039(5) .1672(3) .6716(2) .0249(10) Uani d . 1 . . C
O61 .1749(4) .1462(2) .72023(17) .0416(11) Uani d . 1 . . O
N71 .4672(4) .15560(16) .68528(15) .0134(7) Uani d . 1 . . N
C81 .5517(5) .1711(2) .6469(2) .0234(10) Uani d . 1 . . C
H81 .6489 .1648 .6568 .028 Uiso calc R 1 . . H
N91 .4935(4) .1961(2) .59291(18) .0256(9) Uani d . 1 . . N
N12 .8715(4) .2562(2) .8392(2) .0266(9) Uani d . 1 . . N
C12 1.0126(6) .2507(3) .8234(3) .0450(16) Uani d . 1 . . C
H12A 1.0390 .2917 .8066 .068 Uiso calc R 1 . . H
H12B 1.0138 .2168 .7927 .068 Uiso calc R 1 . . H
H12C 1.0783 .2401 .8603 .068 Uiso calc R 1 . . H
C22 .8507(5) .3065(3) .8789(2) .0273(10) Uani d . 1 . . C
O22 .9457(4) .34290(19) .89915(18) .0374(9) Uani d . 1 . . O
N32 .7205(4) .3135(2) .89389(18) .0237(8) Uani d . 1 . . N
C32 .6996(6) .3591(3) .9419(3) .0337(12) Uani d . 1 . . C
H32A .7779 .3566 .9755 .051 Uiso calc R 1 . . H
H32B .6139 .3485 .9573 .051 Uiso calc R 1 . . H
H32C .6930 .4027 .9249 .051 Uiso calc R 1 . . H
C42 .6158(5) .2724(2) .8673(2) .0187(9) Uani d . 1 . . C
C52 .6401(4) .2229(2) .82945(19) .0173(8) Uani d . 1 . . C
C62 .7725(5) .2106(2) .8130(2) .0231(10) Uani d . 1 . . C
O62 .8042(4) .16728(19) .77986(18) .0331(9) Uani d . 1 . . O
N72 .5137(4) .19255(17) .81127(16) .0153(7) Uani d . 1 . . N
C82 .4243(5) .2256(2) .8383(2) .0198(9) Uani d . 1 . . C
H82 .3287 .2149 .8336 .024 Uiso calc R 1 . . H
N92 .4805(4) .27633(19) .87368(19) .0237(8) Uani d . 1 . . N
C1A .3700(4) .0232(2) .63382(19) .0160(9) Uani d . 1 . . C
C2A .2257(5) .0219(3) .6275(2) .0265(11) Uani d . 1 . . C
H2A .1825 .0124 .6621 .032 Uiso calc R 1 . . H
C3A .1442(5) .0346(3) .5709(3) .0365(13) Uani d . 1 . . C
H3A .0462 .0334 .5670 .044 Uiso calc R 1 . . H
C4A .2057(6) .0487(3) .5206(2) .0333(12) Uani d . 1 . . C
H4A .1502 .0580 .4823 .040 Uiso calc R 1 . . H
C5A .3482(6) .0494(3) .5260(2) .0298(11) Uani d . 1 . . C
H5A .3905 .0583 .4911 .036 Uiso calc R 1 . . H
C6A .4311(5) .0371(2) .5829(2) .0207(9) Uani d . 1 . . C
H6A .5291 .0383 .5864 .025 Uiso calc R 1 . . H
C7A .6449(4) -.0098(2) .69008(18) .0129(7) Uiso d . 1 . . C
C8A .6585(5) -.0664(2) .65598(19) .0190(9) Uani d . 1 . . C
H8A .5799 -.0923 .6419 .023 Uiso calc R 1 . . H
C9A .7885(5) -.0835(2) .6434(2) .0240(10) Uani d . 1 . . C
H9A .7989 -.1217 .6211 .029 Uiso calc R 1 . . H
C10A .9032(5) -.0453(3) .6632(2) .0277(11) Uani d . 1 . . C
H10A .9919 -.0583 .6554 .033 Uiso calc R 1 . . H
C11A .8890(5) .0115(3) .6941(2) .0284(11) Uani d . 1 . . C
H11D .9670 .0386 .7059 .034 Uiso calc R 1 . . H
C12A .7600(4) .0290(2) .7077(2) .0184(9) Uani d . 1 . . C
H12D .7505 .0678 .7293 .022 Uiso calc R 1 . . H
C13A .4073(4) -.0580(2) .74225(19) .0162(8) Uani d . 1 . . C
C14A .4776(5) -.1166(2) .7518(2) .0244(10) Uani d . 1 . . C
H14A .5663 -.1212 .7399 .029 Uiso calc R 1 . . H
C15A .4189(6) -.1681(3) .7785(2) .0343(12) Uani d . 1 . . C
H15A .4678 -.2077 .7847 .041 Uiso calc R 1 . . H
C16A .2902(7) -.1624(3) .7961(3) .0393(14) Uani d . 1 . . C
H16A .2499 -.1981 .8135 .047 Uiso calc R 1 . . H
C17A .2208(6) -.1052(3) .7886(3) .0388(13) Uani d . 1 . . C
H17A .1329 -.1012 .8013 .047 Uiso calc R 1 . . H
C18A .2784(5) -.0522(3) .7620(2) .0241(10) Uani d . 1 . . C
H18A .2300 -.0125 .7575 .029 Uiso calc R 1 . . H
C1B .6088(4) .1070(2) .92163(16) .0136(7) Uani d . 1 . . C
C2B .5419(5) .1395(2) .9634(2) .0257(10) Uani d . 1 . . C
H2B .4448 .1350 .9617 .031 Uiso calc R 1 . . H
C3B .6172(6) .1789(3) 1.0078(3) .0399(14) Uani d . 1 . . C
H3B .5710 .2008 1.0364 .048 Uiso calc R 1 . . H
C4B .7569(6) .1863(3) 1.0106(2) .0330(12) Uani d . 1 . . C
H4B .8073 .2130 1.0412 .040 Uiso calc R 1 . . H
C5B .8249(5) .1551(3) .9690(2) .0303(11) Uani d . 1 . . C
H5B .9219 .1604 .9708 .036 Uiso calc R 1 . . H
C6B .7513(4) .1159(2) .9248(2) .0245(11) Uani d . 1 . . C
H6B .7984 .0948 .8960 .029 Uiso calc R 1 . . H
C7B .3443(4) .0464(2) .88520(19) .0155(8) Uani d . 1 . . C
C8B .3306(5) .0168(3) .9403(2) .0231(10) Uani d . 1 . . C
H8B .4096 -.0014 .9649 .028 Uiso calc R 1 . . H
C9B .2028(5) .0135(3) .9596(2) .0328(12) Uani d . 1 . . C
H9B .1939 -.0067 .9973 .039 Uiso calc R 1 . . H
C10B .0881(5) .0401(3) .9232(3) .0384(14) Uani d . 1 . . C
H10B .0000 .0371 .9359 .046 Uiso calc R 1 . . H
C11B .0998(5) .0710(3) .8686(2) .0313(12) Uani d . 1 . . C
H11E .0208 .0899 .8446 .038 Uiso calc R 1 . . H
C12B .2283(4) .0741(2) .8496(2) .0193(9) Uani d . 1 . . C
H12E .2373 .0951 .8122 .023 Uiso calc R 1 . . H
C13B .6096(4) -.0186(2) .86916(19) .0153(8) Uani d . 1 . . C
C14B .7365(5) -.0184(3) .8480(2) .0267(10) Uani d . 1 . . C
H14B .7652 .0190 .8288 .032 Uiso calc R 1 . . H
C15B .8216(6) -.0726(3) .8549(3) .0418(15) Uani d . 1 . . C
H15B .9084 -.0722 .8408 .050 Uiso calc R 1 . . H
C16B .7781(7) -.1268(3) .8825(3) .0463(16) Uani d . 1 . . C
H16B .8362 -.1636 .8882 .056 Uiso calc R 1 . . H
C17B .6516(7) -.1278(3) .9019(3) .0378(13) Uani d . 1 . . C
H17B .6216 -.1657 .9198 .045 Uiso calc R 1 . . H
C18B .5667(5) -.0737(2) .8954(2) .0247(10) Uani d . 1 . . C
H18B .4794 -.0748 .9091 .030 Uiso calc R 1 . . H

loop_
_atom_site_aniso_label
_atom_site_aniso_U_11
_atom_site_aniso_U_22
_atom_site_aniso_U_33
_atom_site_aniso_U_12
_atom_site_aniso_U_13
_atom_site_aniso_U_23
Pt .00817(6) .01008(6) .01113(6) .00007(7) .00244(4) .00021(7)
P1 .0104(4) .0142(5) .0129(5) -.0010(4) .0042(4) -.0010(4)
P2 .0088(4) .0129(5) .0122(5) -.0007(4) .0019(3) -.0017(4)
N11 .025(2) .044(3) .024(2) .015(2) .0041(16) .012(2)
C11 .024(3) .089(5) .044(3) .025(3) .008(2) .025(4)
C21 .033(3) .028(3) .023(2) .016(2) -.001(2) .001(2)
O21 .040(2) .062(3) .031(2) .025(2) -.0045(17) .012(2)
N31 .033(2) .024(2) .0163(18) .0077(18) -.0009(16) .0046(16)
C31 .053(4) .039(3) .019(2) .003(3) .003(2) .007(2)
C41 .026(2) .018(2) .014(2) .0003(18) .0037(17) .0036(17)
C51 .024(2) .015(2) .017(2) .0052(17) .0057(17) .0028(16)
C61 .023(2) .030(3) .021(2) .012(2) .0031(18) .006(2)
O61 .0265(19) .070(3) .031(2) .0166(19) .0130(16) .026(2)
N71 .0211(17) .0099(16) .0082(15) .0045(13) -.0008(13) .0021(13)
C81 .022(2) .018(2) .029(2) .0001(18) .0006(18) .0034(19)
N91 .029(2) .028(2) .0204(19) -.0045(18) .0069(16) .0083(17)
N12 .0219(19) .027(2) .032(2) -.0094(17) .0068(17) -.0060(18)
C12 .024(3) .056(4) .058(4) -.013(3) .015(3) -.012(3)
C22 .031(3) .024(3) .026(2) -.010(2) .000(2) .002(2)
O22 .038(2) .033(2) .040(2) -.0209(17) .0006(17) -.0058(18)
N32 .029(2) .0166(19) .024(2) -.0063(17) .0019(16) -.0050(16)
C32 .042(3) .024(3) .034(3) -.001(2) .000(2) -.010(2)
C42 .027(2) .011(2) .018(2) -.0039(17) .0030(18) -.0008(17)
C52 .020(2) .017(2) .0154(19) -.0016(17) .0058(16) .0003(16)
C62 .019(2) .024(2) .027(2) -.0083(18) .0039(18) -.0025(19)
O62 .0235(18) .032(2) .046(2) -.0051(15) .0129(16) -.0201(18)
N72 .0176(17) .0095(16) .0176(17) -.0056(13) -.0007(13) -.0087(13)
C82 .023(2) .016(2) .021(2) -.0021(17) .0047(17) -.0104(17)
N92 .027(2) .0148(19) .030(2) -.0005(16) .0061(17) -.0073(16)
C1A .017(2) .018(2) .012(2) -.0020(17) -.0012(16) -.0068(16)
C2A .018(2) .040(3) .021(2) -.005(2) .0007(17) .002(2)
C3A .022(2) .050(4) .034(3) -.004(2) -.007(2) .009(3)
C4A .038(3) .037(3) .021(2) -.004(2) -.009(2) .002(2)
C5A .041(3) .034(3) .014(2) .002(2) .006(2) .004(2)
C6A .022(2) .026(2) .016(2) .0007(18) .0067(17) -.0033(18)
C8A .021(2) .023(2) .0141(19) .0009(17) .0058(16) -.0099(17)
C9A .027(2) .023(2) .024(2) .0072(19) .0106(19) -.0064(18)
C10A .016(2) .032(3) .037(3) .0068(19) .0107(19) -.003(2)
C11A .014(2) .033(3) .040(3) -.0039(19) .0080(19) -.002(2)
C12A .021(2) .012(2) .024(2) .0018(16) .0095(17) -.0055(17)
C13A .022(2) .0118(19) .016(2) -.0090(16) .0062(16) -.0054(15)
C14A .032(2) .018(2) .024(2) -.0017(18) .0065(19) .0003(16)
C15A .060(4) .016(2) .028(3) -.009(2) .009(2) -.003(2)
C16A .060(4) .024(3) .038(3) -.021(3) .020(3) -.002(2)
C17A .035(3) .044(3) .042(3) -.021(3) .018(2) .000(3)
C18A .024(2) .028(3) .023(2) -.0040(19) .0089(18) .001(2)
C1B .0151(16) .0154(18) .0104(15) -.0007(18) .0021(13) .0005(18)
C2B .024(2) .030(3) .025(2) -.006(2) .0084(19) -.015(2)
C3B .042(3) .045(4) .035(3) -.012(3) .013(2) -.024(3)
C4B .039(3) .033(3) .025(3) -.014(2) -.001(2) -.010(2)
C5B .020(2) .039(3) .030(3) -.011(2) -.0023(19) -.002(2)
C6B .0144(19) .034(3) .025(2) -.0034(18) .0020(16) -.006(2)
C7B .0129(18) .020(2) .0145(19) -.0056(16) .0042(14) .0032(16)
C8B .016(2) .034(3) .020(2) -.0011(19) .0019(16) .0067(19)
C9B .023(2) .052(4) .025(2) -.004(2) .0091(19) .017(2)
C10B .016(2) .063(4) .039(3) -.001(2) .014(2) .018(3)
C11B .013(2) .050(3) .032(3) .004(2) .0058(19) .012(2)
C12B .0143(19) .025(2) .020(2) .0000(17) .0053(16) .0061(18)
C13B .0185(19) .0122(19) .0145(19) .0027(16) .0001(15) .0011(15)
C14B .026(2) .023(2) .032(3) .005(2) .007(2) .000(2)
C15B .036(3) .036(3) .057(4) .016(3) .017(3) .003(3)
C16B .052(4) .027(3) .062(4) .025(3) .015(3) .011(3)
C17B .054(4) .019(2) .041(3) .010(2) .009(3) .009(2)
C18B .030(2) .020(2) .024(2) .0018(19) .006(2) .0020(19)

loop_
_atom_type_symbol
_atom_type_description
_atom_type_scat_dispersion_real
_atom_type_scat_dispersion_imag
_atom_type_scat_source
C C .0033 .0016 'International Tables Vol C Tables 4.2.6.8 and 6.1.1.4'
H H .0000 .0000 'International Tables Vol C Tables 4.2.6.8 and 6.1.1.4'
N N .0061 .0033 'International Tables Vol C Tables 4.2.6.8 and 6.1.1.4'
O O .0106 .0060 'International Tables Vol C Tables 4.2.6.8 and 6.1.1.4'
P P .1023 .0942 'International Tables Vol C Tables 4.2.6.8 and 6.1.1.4'
Pt Pt -1.7033 8.3905 'International Tables Vol C Tables 4.2.6.8 and 6.1.1.4'

loop_
_geom_angle_atom_site_label_1
_geom_angle_atom_site_label_2
_geom_angle_atom_site_label_3
_geom_angle
_geom_angle_publ_flag
N71 Pt N72 87.05(14) yes
N71 Pt P2 174.37(10) yes
N72 Pt P2 87.88(10) yes
N71 Pt P1 87.60(10) yes
N72 Pt P1 174.04(11) yes
P2 Pt P1 97.57(4) yes
C7A P1 C13A 107.1(2) no
C7A P1 C1A 102.91(19) no
C13A P1 C1A 104.8(2) no
C7A P1 Pt 111.61(14) no
C13A P1 Pt 116.78(14) no
C1A P1 Pt 112.55(15) no
C13B P2 C7B 109.6(2) no
C13B P2 C1B 102.3(2) no
C7B P2 C1B 103.14(18) no
C13B P2 Pt 115.97(14) no
C7B P2 Pt 111.97(14) no
C1B P2 Pt 112.79(14) no
C21 N11 C61 126.1(4) yes
C21 N11 C11 116.0(4) no
C61 N11 C11 117.7(4) no
N11 C11 H11A 109.5 no
N11 C11 H11B 109.5 no
H11A C11 H11B 109.5 no
N11 C11 H11C 109.5 no
H11A C11 H11C 109.5 no
H11B C11 H11C 109.5 no
O21 C21 N31 121.5(5) no
O21 C21 N11 120.7(5) no
N31 C21 N11 117.8(4) no
C21 N31 C41 119.2(4) yes
C21 N31 C31 118.5(4) no
C41 N31 C31 121.9(4) no
N31 C31 H31A 109.5 no
N31 C31 H31B 109.5 no
H31A C31 H31B 109.5 no
N31 C31 H31C 109.5 no
H31A C31 H31C 109.5 no
H31B C31 H31C 109.5 no
N91 C41 C51 111.7(4) no
N91 C41 N31 127.0(4) no
C51 C41 N31 121.3(4) no
C41 C51 N71 105.8(4) no
C41 C51 C61 123.3(4) no
N71 C51 C61 130.9(4) no
O61 C61 N11 120.1(4) no
O61 C61 C51 127.7(4) no
N11 C61 C51 112.2(4) no
C81 N71 C51 104.0(3) yes
C81 N71 Pt 133.2(3) no
C51 N71 Pt 122.0(3) no
N71 C81 N91 116.5(4) no
N71 C81 H81 121.7 no
N91 C81 H81 121.7 no
C81 N91 C41 102.0(4) yes
C22 N12 C62 126.9(4) yes
C22 N12 C12 116.0(4) no
C62 N12 C12 117.1(4) no
N12 C12 H12A 109.5 no
N12 C12 H12B 109.5 no
H12A C12 H12B 109.5 no
N12 C12 H12C 109.5 no
H12A C12 H12C 109.5 no
H12B C12 H12C 109.5 no
O22 C22 N32 121.8(5) no
O22 C22 N12 120.8(5) no
N32 C22 N12 117.5(4) no
C22 N32 C42 118.9(4) yes
C22 N32 C32 119.0(4) no
C42 N32 C32 121.8(4) no
N32 C32 H32A 109.5 no
N32 C32 H32B 109.5 no
H32A C32 H32B 109.5 no
N32 C32 H32C 109.5 no
H32A C32 H32C 109.5 no
H32B C32 H32C 109.5 no
N92 C42 C52 112.1(4) no
N92 C42 N32 125.8(4) no
C52 C42 N32 122.1(4) no
C42 C52 N72 106.5(4) no
C42 C52 C62 123.0(4) no
N72 C52 C62 130.5(4) no
O62 C62 N12 120.9(4) no
O62 C62 C52 127.5(4) no
N12 C62 C52 111.5(4) no
C82 N72 C52 104.8(3) yes
C82 N72 Pt 130.4(3) no
C52 N72 Pt 123.6(3) no
N72 C82 N92 114.9(4) no
N72 C82 H82 122.6 no
N92 C82 H82 122.6 no
C42 N92 C82 101.7(4) yes
C6A C1A C2A 118.9(4) no
C6A C1A P1 120.1(3) no
C2A C1A P1 120.8(3) no
C3A C2A C1A 120.6(5) no
C3A C2A H2A 119.7 no
C1A C2A H2A 119.7 no
C4A C3A C2A 120.1(5) no
C4A C3A H3A 119.9 no
C2A C3A H3A 119.9 no
C3A C4A C5A 119.9(5) no
C3A C4A H4A 120.1 no
C5A C4A H4A 120.1 no
C4A C5A C6A 120.4(5) no
C4A C5A H5A 119.8 no
C6A C5A H5A 119.8 no
C1A C6A C5A 120.1(4) no
C1A C6A H6A 120.0 no
C5A C6A H6A 120.0 no
C12A C7A C8A 119.4(4) no
C12A C7A P1 120.1(3) no
C8A C7A P1 120.5(3) no
C9A C8A C7A 119.1(4) no
C9A C8A H8A 120.5 no
C7A C8A H8A 120.5 no
C10A C9A C8A 120.7(4) no
C10A C9A H9A 119.7 no
C8A C9A H9A 119.7 no
C11A C10A C9A 120.3(4) no
C11A C10A H10A 119.8 no
C9A C10A H10A 119.8 no
C10A C11A C12A 119.7(4) no
C10A C11A H11D 120.1 no
C12A C11A H11D 120.1 no
C7A C12A C11A 120.7(4) no
C7A C12A H12D 119.7 no
C11A C12A H12D 119.7 no
C14A C13A C18A 118.2(4) no
C14A C13A P1 123.7(3) no
C18A C13A P1 117.9(3) no
C15A C14A C13A 120.6(5) no
C15A C14A H14A 119.7 no
C13A C14A H14A 119.7 no
C16A C15A C14A 120.6(5) no
C16A C15A H15A 119.7 no
C14A C15A H15A 119.7 no
C17A C16A C15A 119.9(5) no
C17A C16A H16A 120.0 no
C15A C16A H16A 120.0 no
C16A C17A C18A 120.5(5) no
C16A C17A H17A 119.7 no
C18A C17A H17A 119.7 no
C13A C18A C17A 120.1(5) no
C13A C18A H18A 120.0 no
C17A C18A H18A 120.0 no
C2B C1B C6B 118.3(4) no
C2B C1B P2 121.6(3) no
C6B C1B P2 120.0(3) no
C1B C2B C3B 120.1(5) no
C1B C2B H2B 119.9 no
C3B C2B H2B 119.9 no
C4B C3B C2B 120.6(5) no
C4B C3B H3B 119.7 no
C2B C3B H3B 119.7 no
C3B C4B C5B 120.2(5) no
C3B C4B H4B 119.9 no
C5B C4B H4B 119.9 no
C4B C5B C6B 119.7(5) no
C4B C5B H5B 120.1 no
C6B C5B H5B 120.1 no
C5B C6B C1B 121.1(4) no
C5B C6B H6B 119.5 no
C1B C6B H6B 119.5 no
C8B C7B C12B 119.5(4) no
C8B C7B P2 122.3(3) no
C12B C7B P2 118.0(3) no
C9B C8B C7B 120.6(4) no
C9B C8B H8B 119.7 no
C7B C8B H8B 119.7 no
C8B C9B C10B 119.3(5) no
C8B C9B H9B 120.4 no
C10B C9B H9B 120.4 no
C11B C10B C9B 121.1(4) no
C11B C10B H10B 119.4 no
C9B C10B H10B 119.4 no
C10B C11B C12B 119.2(4) no
C10B C11B H11E 120.4 no
C12B C11B H11E 120.4 no
C11B C12B C7B 120.3(4) no
C11B C12B H12E 119.9 no
C7B C12B H12E 119.9 no
C18B C13B C14B 119.3(4) no
C18B C13B P2 125.0(3) no
C14B C13B P2 115.7(3) no
C13B C14B C15B 120.6(5) no
C13B C14B H14B 119.7 no
C15B C14B H14B 119.7 no
C16B C15B C14B 119.2(5) no
C16B C15B H15B 120.4 no
C14B C15B H15B 120.4 no
C17B C16B C15B 120.4(5) no
C17B C16B H16B 119.8 no
C15B C16B H16B 119.8 no
C16B C17B C18B 120.6(5) no
C16B C17B H17B 119.7 no
C18B C17B H17B 119.7 no
C13B C18B C17B 119.9(5) no
C13B C18B H18B 120.0 no
C17B C18B H18B 120.0 no

loop_
_geom_bond_atom_site_label_1
_geom_bond_atom_site_label_2
_geom_bond_site_symmetry_2
_geom_bond_distance
_geom_bond_publ_flag
Pt N71 . 2.069(3) yes
Pt N72 . 2.071(3) yes
Pt P2 . 2.2685(11) yes
Pt P1 . 2.2792(11) yes
P1 C7A . 1.817(4) no
P1 C13A . 1.827(4) no
P1 C1A . 1.841(4) no
P2 C13B . 1.834(4) no
P2 C7B . 1.834(4) no
P2 C1B . 1.836(4) no
N11 C21 . 1.401(6) yes
N11 C61 . 1.412(6) yes
N11 C11 . 1.476(7) yes
C11 H11A . .9800 no
C11 H11B . .9800 no
C11 H11C . .9800 no
C21 O21 . 1.225(6) yes
C21 N31 . 1.377(7) yes
N31 C41 . 1.391(6) yes
N31 C31 . 1.462(6) yes
C31 H31A . .9800 no
C31 H31B . .9800 no
C31 H31C . .9800 no
C41 N91 . 1.349(6) yes
C41 C51 . 1.378(6) yes
C51 N71 . 1.395(5) yes
C51 C61 . 1.415(6) yes
C61 O61 . 1.233(6) yes
N71 C81 . 1.315(6) yes
C81 N91 . 1.341(6) yes
C81 H81 . .9500 no
N12 C22 . 1.402(7) yes
N12 C62 . 1.412(6) yes
N12 C12 . 1.482(6) yes
C12 H12A . .9800 no
C12 H12B . .9800 no
C12 H12C . .9800 no
C22 O22 . 1.226(6) yes
C22 N32 . 1.374(6) yes
N32 C42 . 1.390(6) yes
N32 C32 . 1.460(6) yes
C32 H32A . .9800 no
C32 H32B . .9800 no
C32 H32C . .9800 no
C42 N92 . 1.356(6) yes
C42 C52 . 1.370(6) yes
C52 N72 . 1.390(5) yes
C52 C62 . 1.423(6) yes
C62 O62 . 1.231(6) yes
N72 C82 . 1.326(5) yes
C82 N92 . 1.375(6) yes
C82 H82 . .9500 no
C1A C6A . 1.386(6) no
C1A C2A . 1.397(6) no
C2A C3A . 1.396(7) no
C2A H2A . .9500 no
C3A C4A . 1.376(8) no
C3A H3A . .9500 no
C4A C5A . 1.380(8) no
C4A H4A . .9500 no
C5A C6A . 1.405(6) no
C5A H5A . .9500 no
C6A H6A . .9500 no
C7A C12A . 1.390(6) no
C7A C8A . 1.414(6) no
C8A C9A . 1.391(6) no
C8A H8A . .9500 no
C9A C10A . 1.387(7) no
C9A H9A . .9500 no
C10A C11A . 1.383(7) no
C10A H10A . .9500 no
C11A C12A . 1.392(6) no
C11A H11D . .9500 no
C12A H12D . .9500 no
C13A C14A . 1.399(6) no
C13A C18A . 1.404(6) no
C14A C15A . 1.391(7) no
C14A H14A . .9500 no
C15A C16A . 1.382(8) no
C15A H15A . .9500 no
C16A C17A . 1.366(9) no
C16A H16A . .9500 no
C17A C18A . 1.408(7) no
C17A H17A . .9500 no
C18A H18A . .9500 no
C1B C2B . 1.388(6) no
C1B C6B . 1.397(6) no
C2B C3B . 1.396(7) no
C2B H2B . .9500 no
C3B C4B . 1.367(8) no
C3B H3B . .9500 no
C4B C5B . 1.378(8) no
C4B H4B . .9500 no
C5B C6B . 1.383(7) no
C5B H5B . .9500 no
C6B H6B . .9500 no
C7B C8B . 1.388(6) no
C7B C12B . 1.398(6) no
C8B C9B . 1.385(6) no
C8B H8B . .9500 no
C9B C10B . 1.386(7) no
C9B H9B . .9500 no
C10B C11B . 1.386(7) no
C10B H10B . .9500 no
C11B C12B . 1.389(6) no
C11B H11E . .9500 no
C12B H12E . .9500 no
C13B C18B . 1.381(6) no
C13B C14B . 1.394(6) no
C14B C15B . 1.396(7) no
C14B H14B . .9500 no
C15B C16B . 1.381(9) no
C15B H15B . .9500 no
C16B C17B . 1.373(9) no
C16B H16B . .9500 no
C17B C18B . 1.391(7) no
C17B H17B . .9500 no
C18B H18B . .9500 no

loop_
_geom_hbond_atom_site_label_D
_geom_hbond_atom_site_label_H
_geom_hbond_atom_site_label_A
_geom_hbond_site_symmetry_A
_geom_hbond_distance_DH
_geom_hbond_distance_HA
_geom_hbond_distance_DA
_geom_hbond_angle_DHA
_geom_hbond_publ_flag
C4B H4B O21 4_666 .95 2.42 3.065(6) 125 yes
C10A H10A O22 2_746 .95 2.51 3.184(6) 128 yes

loop_
_geom_torsion_atom_site_label_1
_geom_torsion_atom_site_label_2
_geom_torsion_atom_site_label_3
_geom_torsion_atom_site_label_4
_geom_torsion
_geom_torsion_publ_flag
N71 Pt P1 C7A 85.86(17) no
P2 Pt P1 C7A -96.37(14) no
N71 Pt P1 C13A -150.52(19) no
P2 Pt P1 C13A 27.25(17) no
N71 Pt P1 C1A -29.27(18) no
P2 Pt P1 C1A 148.50(16) no
N72 Pt P2 C13B -142.83(18) no
P1 Pt P2 C13B 34.76(16) no
N72 Pt P2 C7B 90.41(18) no
P1 Pt P2 C7B -92.00(16) no
N72 Pt P2 C1B -25.40(17) no
P1 Pt P2 C1B 152.19(14) no
C61 N11 C21 O21 177.3(5) no
C11 N11 C21 O21 2.1(8) no
C61 N11 C21 N31 -3.9(8) no
C11 N11 C21 N31 -179.1(5) no
O21 C21 N31 C41 179.7(5) no
N11 C21 N31 C41 .9(7) no
O21 C21 N31 C31 -6.9(8) no
N11 C21 N31 C31 174.3(5) no
C21 N31 C41 N91 180.0(5) no
C31 N31 C41 N91 6.8(8) no
C21 N31 C41 C51 1.6(7) no
C31 N31 C41 C51 -171.6(5) no
N91 C41 C51 N71 -1.4(5) no
N31 C41 C51 N71 177.3(4) no
N91 C41 C51 C61 180.0(4) no
N31 C41 C51 C61 -1.4(7) no
C21 N11 C61 O61 -176.4(6) no
C11 N11 C61 O61 -1.3(8) no
C21 N11 C61 C51 3.9(8) no
C11 N11 C61 C51 179.1(5) no
C41 C51 C61 O61 179.2(6) no
N71 C51 C61 O61 .9(9) no
C41 C51 C61 N11 -1.2(7) no
N71 C51 C61 N11 -179.5(5) no
C41 C51 N71 C81 1.1(5) no
C61 C51 N71 C81 179.6(5) no
C41 C51 N71 Pt -170.3(3) no
C61 C51 N71 Pt 8.2(7) no
N72 Pt N71 C81 97.9(4) no
P1 Pt N71 C81 -79.4(4) no
N72 Pt N71 C51 -93.5(3) no
P1 Pt N71 C51 89.1(3) no
C51 N71 C81 N91 -.5(5) no
Pt N71 C81 N91 169.5(3) no
N71 C81 N91 C41 -.3(6) no
C51 C41 N91 C81 1.0(5) no
N31 C41 N91 C81 -177.6(5) no
C62 N12 C22 O22 179.3(5) no
C12 N12 C22 O22 -.5(7) no
C62 N12 C22 N32 -1.0(8) no
C12 N12 C22 N32 179.2(5) no
O22 C22 N32 C42 177.2(5) no
N12 C22 N32 C42 -2.5(7) no
O22 C22 N32 C32 -9.1(7) no
N12 C22 N32 C32 171.2(4) no
C22 N32 C42 N92 -174.6(5) no
C32 N32 C42 N92 11.9(7) no
C22 N32 C42 C52 3.9(7) no
C32 N32 C42 C52 -169.6(4) no
N92 C42 C52 N72 -1.0(5) no
N32 C42 C52 N72 -179.7(4) no
N92 C42 C52 C62 176.9(4) no
N32 C42 C52 C62 -1.8(7) no
C22 N12 C62 O62 -178.0(5) no
C12 N12 C62 O62 1.9(7) no
C22 N12 C62 C52 2.9(7) no
C12 N12 C62 C52 -177.3(5) no
C42 C52 C62 O62 179.5(5) no
N72 C52 C62 O62 -3.2(9) no
C42 C52 C62 N12 -1.5(7) no
N72 C52 C62 N12 175.9(4) no
C42 C52 N72 C82 .6(5) no
C62 C52 N72 C82 -177.1(5) no
C42 C52 N72 Pt -168.4(3) no
C62 C52 N72 Pt 13.9(7) no
N71 Pt N72 C82 102.3(4) no
P2 Pt N72 C82 -75.2(4) no
N71 Pt N72 C52 -91.8(3) no
P2 Pt N72 C52 90.7(3) no
C52 N72 C82 N92 .0(5) no
Pt N72 C82 N92 167.9(3) no
C52 C42 N92 C82 1.0(5) no
N32 C42 N92 C82 179.6(4) no
N72 C82 N92 C42 -.6(5) no
C7A P1 C1A C6A -24.1(4) no
C13A P1 C1A C6A -135.9(4) no
Pt P1 C1A C6A 96.2(4) no
C7A P1 C1A C2A 160.7(4) no
C13A P1 C1A C2A 48.8(4) no
Pt P1 C1A C2A -79.0(4) no
C6A C1A C2A C3A -.2(8) no
P1 C1A C2A C3A 175.1(4) no
C1A C2A C3A C4A -.3(9) no
C2A C3A C4A C5A 1.1(9) no
C3A C4A C5A C6A -1.4(9) no
C2A C1A C6A C5A -.1(7) no
P1 C1A C6A C5A -175.5(4) no
C4A C5A C6A C1A .9(8) no
C13A P1 C7A C12A -131.8(4) no
C1A P1 C7A C12A 118.0(4) no
Pt P1 C7A C12A -2.9(4) no
C13A P1 C7A C8A 49.4(4) no
C1A P1 C7A C8A -60.7(4) no
Pt P1 C7A C8A 178.4(3) no
C12A C7A C8A C9A 3.1(6) no
P1 C7A C8A C9A -178.1(4) no
C7A C8A C9A C10A -1.0(7) no
C8A C9A C10A C11A -2.0(8) no
C9A C10A C11A C12A 2.8(8) no
C8A C7A C12A C11A -2.3(7) no
P1 C7A C12A C11A 178.9(4) no
C10A C11A C12A C7A -.6(7) no
C7A P1 C13A C14A 2.6(4) no
C1A P1 C13A C14A 111.4(4) no
Pt P1 C13A C14A -123.3(3) no
C7A P1 C13A C18A 178.9(3) no
C1A P1 C13A C18A -72.2(4) no
Pt P1 C13A C18A 53.0(4) no
C18A C13A C14A C15A 1.9(7) no
P1 C13A C14A C15A 178.3(4) no
C13A C14A C15A C16A -.1(8) no
C14A C15A C16A C17A -1.4(9) no
C15A C16A C17A C18A 1.0(9) no
C14A C13A C18A C17A -2.3(7) no
P1 C13A C18A C17A -178.9(4) no
C16A C17A C18A C13A .9(8) no
C13B P2 C1B C2B -129.3(4) no
C7B P2 C1B C2B -15.6(4) no
Pt P2 C1B C2B 105.4(4) no
C13B P2 C1B C6B 54.6(4) no
C7B P2 C1B C6B 168.4(4) no
Pt P2 C1B C6B -70.6(4) no
C6B C1B C2B C3B -1.3(8) no
P2 C1B C2B C3B -177.4(4) no
C1B C2B C3B C4B .4(9) no
C2B C3B C4B C5B .4(9) no
C3B C4B C5B C6B -.4(9) no
C4B C5B C6B C1B -.5(8) no
C2B C1B C6B C5B 1.3(7) no
P2 C1B C6B C5B 177.5(4) no
C13B P2 C7B C8B 48.0(5) no
C1B P2 C7B C8B -60.3(5) no
Pt P2 C7B C8B 178.1(4) no
C13B P2 C7B C12B -137.7(4) no
C1B P2 C7B C12B 114.0(4) no
Pt P2 C7B C12B -7.6(4) no
C12B C7B C8B C9B 1.1(8) no
P2 C7B C8B C9B 175.3(4) no
C7B C8B C9B C10B .1(9) no
C8B C9B C10B C11B -1.4(10) no
C9B C10B C11B C12B 1.4(10) no
C10B C11B C12B C7B -.1(9) no
C8B C7B C12B C11B -1.1(7) no
P2 C7B C12B C11B -175.6(4) no
C7B P2 C13B C18B -5.2(5) no
C1B P2 C13B C18B 103.7(4) no
Pt P2 C13B C18B -133.1(4) no
C7B P2 C13B C14B 175.8(3) no
C1B P2 C13B C14B -75.2(4) no
Pt P2 C13B C14B 47.9(4) no
C18B C13B C14B C15B -1.9(7) no
P2 C13B C14B C15B 177.1(4) no
C13B C14B C15B C16B .5(9) no
C14B C15B C16B C17B 1.3(10) no
C15B C16B C17B C18B -1.7(10) no
C14B C13B C18B C17B 1.6(7) no
P2 C13B C18B C17B -177.4(4) no
C16B C17B C18B C13B .2(9) no
